data_4332671
loop_
_publ_author_name
'Chen, Jin-Xiang'
'Zhang, Wen-Hua'
'Tang, Xiao-Yan'
'Ren, Zhi-Gang'
'Li, Hong-Xi'
'Zhang, Yong'
'Lang, Jian-Ping'

_publ_section_title
;
 Toward Rational Construction of Gold, Gold&#x2212;Silver, and
 Gold&#x2212;Mercury String Complexes:&#x00A0; Syntheses, Structures, and
 Properties of [Au(Tab)2]2L2(L = I and PF6), {[(Tab)2M][Au(CN)2]}2(M = Au
 and Ag), and {[Hg(Tab)2][Au(CN)2]2} [Tab =
 4-(Trimethylammonio)benzenethiolate]
;
_journal_issue 19
_journal_name_full 'Inorganic Chemistry'
_journal_page_first 7671
_journal_page_last 7680
_journal_paper_doi 10.1021/ic060655m
_journal_volume 45
_journal_year 2006
_chemical_formula_moiety 'C18 H26 Hg N2 S2, 2(C2 Au N2)'
_chemical_formula_sum 'C22 H26 Au2 Hg N6 S2'
_chemical_formula_weight 1033.16
_chemical_name_systematic
; 
 ? 
;
_space_group_IT_number 15
_symmetry_cell_setting monoclinic
_symmetry_space_group_name_Hall '-C 2yc'
_symmetry_space_group_name_H-M 'C 1 2/c 1'
_atom_sites_solution_hydrogens geom
_atom_sites_solution_primary direct
_atom_sites_solution_secondary difmap
_audit_creation_method SHELXL-97
_cell_angle_alpha 90.00
_cell_angle_beta 92.422(3)
_cell_angle_gamma 90.00
_cell_formula_units_Z 4
_cell_length_a 17.113(2)
_cell_length_b 9.9190(12)
_cell_length_c 15.473(2)
_cell_measurement_reflns_used 5450
_cell_measurement_temperature 193(2)
_cell_measurement_theta_max 27.5
_cell_measurement_theta_min 3.5
_cell_volume 2624.1(6)
_computing_structure_refinement 'SHELXL-97 (Sheldrick, 1997)'
_computing_structure_solution 'SHELXS-97 (Sheldrick, 1990)'
_diffrn_ambient_temperature 193(2)
_diffrn_measured_fraction_theta_full 0.996
_diffrn_measured_fraction_theta_max 0.996
_diffrn_measurement_device_type 'Rigaku Mercury'
_diffrn_measurement_method /W
_diffrn_radiation_monochromator graphite
_diffrn_radiation_source 'fine-focus sealed tube'
_diffrn_radiation_type MoK\a
_diffrn_radiation_wavelength 0.71070
_diffrn_reflns_av_R_equivalents 0.0350
_diffrn_reflns_av_sigmaI/netI 0.0289
_diffrn_reflns_limit_h_max 22
_diffrn_reflns_limit_h_min -20
_diffrn_reflns_limit_k_max 12
_diffrn_reflns_limit_k_min -12
_diffrn_reflns_limit_l_max 20
_diffrn_reflns_limit_l_min -19
_diffrn_reflns_number 14188
_diffrn_reflns_theta_full 27.48
_diffrn_reflns_theta_max 27.48
_diffrn_reflns_theta_min 3.48
_diffrn_standards_decay_% 0
_diffrn_standards_interval_count 0
_diffrn_standards_interval_time 0
_diffrn_standards_number 0
_exptl_absorpt_coefficient_mu 17.172
_exptl_absorpt_correction_T_max 0.8470
_exptl_absorpt_correction_T_min 0.7252
_exptl_absorpt_correction_type multi-scan
_exptl_absorpt_process_details 'Jacobson, R. (1998) Private communication'
_exptl_crystal_colour colorless
_exptl_crystal_density_diffrn 2.615
_exptl_crystal_density_method 'not measured'
_exptl_crystal_description block
_exptl_crystal_F_000 1880
_exptl_crystal_size_max 0.02
_exptl_crystal_size_mid 0.02
_exptl_crystal_size_min 0.01
_refine_diff_density_max 2.971
_refine_diff_density_min -1.274
_refine_diff_density_rms 0.181
_refine_ls_extinction_method none
_refine_ls_goodness_of_fit_ref 0.953
_refine_ls_hydrogen_treatment constr
_refine_ls_matrix_type full
_refine_ls_number_parameters 155
_refine_ls_number_reflns 2992
_refine_ls_number_restraints 0
_refine_ls_restrained_S_all 0.953
_refine_ls_R_factor_all 0.0338
_refine_ls_R_factor_gt 0.0295
_refine_ls_shift/su_max 0.001
_refine_ls_shift/su_mean 0.000
_refine_ls_structure_factor_coef Fsqd
_refine_ls_weighting_details 'calc w=1/[\s^2^(Fo^2^)+(0.0423P)^2^+22.6754P] where P=(Fo^2^+2Fc^2^)/3'
_refine_ls_weighting_scheme calc
_refine_ls_wR_factor_gt 0.0708
_refine_ls_wR_factor_ref 0.0738
_reflns_number_gt 2732
_reflns_number_total 2992
_reflns_threshold_expression >2sigma(I)
_cod_data_source_file ic060655msup5.cif
_cod_data_source_block a
_cod_depositor_comments
;
The following automatic conversions were performed:

'_refine_ls_hydrogen_treatment' value 'CONSTR' changed to 'constr'
according to /home/saulius/struct/CIF-dictionaries/cif_core.dic
dictionary named 'cif_core.dic' version 2.4.2 from 2011-04-26.

Automatic conversion script
Id: cif_fix_values 1891 2012-01-12 08:04:46Z andrius 
;
_cod_original_sg_symbol_H-M 'C 2/c'
_cod_database_code 4332671

loop_
_symmetry_equiv_pos_as_xyz
'x, y, z'
'-x, y, -z+1/2'
'x+1/2, y+1/2, z'
'-x+1/2, y+1/2, -z+1/2'
'-x, -y, -z'
'x, -y, z-1/2'
'-x+1/2, -y+1/2, -z'
'x+1/2, -y+1/2, z-1/2'

loop_
_atom_site_label
_atom_site_type_symbol
_atom_site_fract_x
_atom_site_fract_y
_atom_site_fract_z
_atom_site_U_iso_or_equiv
_atom_site_adp_type
_atom_site_occupancy
_atom_site_symmetry_multiplicity
_atom_site_calc_flag
_atom_site_refinement_flags
Hg1 Hg 0.2500 0.7500 0.5000 0.02638(10) Uani 1 2 d S
Au1 Au 0.498081(13) 0.62243(2) 0.355298(15) 0.03051(9) Uani 1 1 d .
S1 S 0.17953(8) 0.55334(15) 0.46747(10) 0.0284(3) Uani 1 1 d .
N1 N -0.1460(2) 0.6990(5) 0.3308(3) 0.0215(9) Uani 1 1 d .
N2 N 0.3342(4) 0.7487(6) 0.3097(5) 0.0548(19) Uani 1 1 d .
N3 N 0.6575(3) 0.5013(6) 0.4241(4) 0.0442(14) Uani 1 1 d .
C1 C 0.0838(3) 0.6003(5) 0.4330(3) 0.0195(10) Uani 1 1 d .
C2 C 0.0505(3) 0.7258(6) 0.4485(4) 0.0259(12) Uani 1 1 d .
H2 H 0.0793 0.7913 0.4814 0.031 Uiso 1 1 calc R
C3 C -0.0248(3) 0.7560(5) 0.4163(4) 0.0244(11) Uani 1 1 d .
H3 H -0.0467 0.8424 0.4261 0.029 Uiso 1 1 calc R
C4 C -0.0676(3) 0.6599(6) 0.3700(3) 0.0217(10) Uani 1 1 d .
C5 C -0.0361(3) 0.5336(6) 0.3578(4) 0.0263(12) Uani 1 1 d .
H5 H -0.0662 0.4666 0.3278 0.032 Uiso 1 1 calc R
C6 C 0.0387(3) 0.5032(6) 0.3884(4) 0.0253(11) Uani 1 1 d .
H6 H 0.0596 0.4160 0.3792 0.030 Uiso 1 1 calc R
C7 C -0.1355(4) 0.8009(6) 0.2604(4) 0.0313(13) Uani 1 1 d .
H7A H -0.1866 0.8242 0.2335 0.047 Uiso 1 1 calc R
H7B H -0.1021 0.7629 0.2166 0.047 Uiso 1 1 calc R
H7C H -0.1108 0.8822 0.2851 0.047 Uiso 1 1 calc R
C8 C -0.1976(4) 0.7597(7) 0.3972(4) 0.0345(14) Uani 1 1 d .
H8A H -0.1740 0.8435 0.4194 0.052 Uiso 1 1 calc R
H8B H -0.2030 0.6960 0.4450 0.052 Uiso 1 1 calc R
H8C H -0.2492 0.7790 0.3704 0.052 Uiso 1 1 calc R
C9 C -0.1895(3) 0.5797(6) 0.2920(4) 0.0297(13) Uani 1 1 d .
H9A H -0.2424 0.6074 0.2729 0.045 Uiso 1 1 calc R
H9B H -0.1926 0.5083 0.3356 0.045 Uiso 1 1 calc R
H9C H -0.1617 0.5457 0.2424 0.045 Uiso 1 1 calc R
C10 C 0.3937(4) 0.6986(6) 0.3244(5) 0.0377(15) Uani 1 1 d .
C11 C 0.6010(4) 0.5476(6) 0.3965(4) 0.0336(13) Uani 1 1 d .

loop_
_atom_site_aniso_label
_atom_site_aniso_U_11
_atom_site_aniso_U_22
_atom_site_aniso_U_33
_atom_site_aniso_U_23
_atom_site_aniso_U_13
_atom_site_aniso_U_12
Hg1 0.01596(15) 0.03352(18) 0.02936(17) -0.00139(12) -0.00265(12) -0.00428(11)
Au1 0.02518(14) 0.03034(14) 0.03568(15) -0.00510(9) -0.00252(10) -0.00024(8)
S1 0.0181(6) 0.0280(7) 0.0386(8) 0.0023(6) -0.0056(6) -0.0003(5)
N1 0.013(2) 0.027(2) 0.025(2) 0.0016(19) -0.0004(17) -0.0012(17)
N2 0.033(3) 0.038(3) 0.092(5) -0.019(3) -0.019(3) 0.000(2)
N3 0.030(3) 0.048(3) 0.054(3) 0.007(3) -0.006(3) -0.003(3)
C1 0.017(2) 0.021(2) 0.020(2) 0.003(2) 0.001(2) -0.0017(19)
C2 0.027(3) 0.024(3) 0.026(3) -0.002(2) -0.001(2) -0.005(2)
C3 0.021(3) 0.024(3) 0.029(3) -0.003(2) 0.001(2) 0.003(2)
C4 0.014(2) 0.028(3) 0.022(2) 0.001(2) -0.003(2) -0.002(2)
C5 0.020(3) 0.024(3) 0.034(3) -0.004(2) -0.005(2) -0.003(2)
C6 0.022(3) 0.019(2) 0.034(3) 0.000(2) -0.001(2) 0.005(2)
C7 0.035(3) 0.031(3) 0.028(3) 0.008(2) -0.001(3) -0.002(2)
C8 0.024(3) 0.043(4) 0.037(3) -0.003(3) 0.008(3) 0.005(2)
C9 0.020(3) 0.030(3) 0.038(3) -0.007(3) -0.010(2) -0.005(2)
C10 0.030(3) 0.032(3) 0.050(4) -0.013(3) -0.005(3) 0.000(3)
C11 0.024(3) 0.034(3) 0.043(3) -0.001(3) 0.001(3) 0.000(2)

loop_
_atom_type_symbol
_atom_type_description
_atom_type_scat_dispersion_real
_atom_type_scat_dispersion_imag
_atom_type_scat_source
C C 0.0033 0.0016 'International Tables Vol C Tables 4.2.6.8 and 6.1.1.4'
H H 0.0000 0.0000 'International Tables Vol C Tables 4.2.6.8 and 6.1.1.4'
N N 0.0061 0.0033 'International Tables Vol C Tables 4.2.6.8 and 6.1.1.4'
S S 0.1246 0.1234 'International Tables Vol C Tables 4.2.6.8 and 6.1.1.4'
Au Au -2.0133 8.8022 'International Tables Vol C Tables 4.2.6.8 and 6.1.1.4'
Hg Hg -2.3894 9.2266 'International Tables Vol C Tables 4.2.6.8 and 6.1.1.4'

loop_
_geom_angle_atom_site_label_1
_geom_angle_atom_site_label_2
_geom_angle_atom_site_label_3
_geom_angle
_geom_angle_site_symmetry_1
_geom_angle_site_symmetry_3
S1 Hg1 S1 180.0 7_566 .
C10 Au1 C11 175.3(3) . .
C10 Au1 Au1 79.3(2) . 2_655
C11 Au1 Au1 105.38(19) . 2_655
C1 S1 Hg1 107.99(18) . .
C4 N1 C7 109.5(4) . .
C4 N1 C8 111.6(4) . .
C7 N1 C8 108.5(5) . .
C4 N1 C9 112.1(4) . .
C7 N1 C9 108.1(4) . .
C8 N1 C9 106.9(4) . .
C2 C1 C6 118.7(5) . .
C2 C1 S1 124.4(4) . .
C6 C1 S1 117.0(4) . .
C1 C2 C3 120.5(5) . .
C1 C2 H2 119.7 . .
C3 C2 H2 119.7 . .
C4 C3 C2 119.9(5) . .
C4 C3 H3 120.0 . .
C2 C3 H3 120.0 . .
C5 C4 C3 119.6(5) . .
C5 C4 N1 121.9(5) . .
C3 C4 N1 118.4(5) . .
C6 C5 C4 120.9(5) . .
C6 C5 H5 119.5 . .
C4 C5 H5 119.5 . .
C5 C6 C1 120.3(5) . .
C5 C6 H6 119.9 . .
C1 C6 H6 119.9 . .
N1 C7 H7A 109.5 . .
N1 C7 H7B 109.5 . .
H7A C7 H7B 109.5 . .
N1 C7 H7C 109.5 . .
H7A C7 H7C 109.5 . .
H7B C7 H7C 109.5 . .
N1 C8 H8A 109.5 . .
N1 C8 H8B 109.5 . .
H8A C8 H8B 109.5 . .
N1 C8 H8C 109.5 . .
H8A C8 H8C 109.5 . .
H8B C8 H8C 109.5 . .
N1 C9 H9A 109.5 . .
N1 C9 H9B 109.5 . .
H9A C9 H9B 109.5 . .
N1 C9 H9C 109.5 . .
H9A C9 H9C 109.5 . .
H9B C9 H9C 109.5 . .
N2 C10 Au1 176.1(6) . .
N3 C11 Au1 175.8(6) . .

loop_
_geom_bond_atom_site_label_1
_geom_bond_atom_site_label_2
_geom_bond_distance
_geom_bond_site_symmetry_2
Hg1 S1 2.3369(15) 7_566
Hg1 S1 2.3369(15) .
Au1 C10 1.979(7) .
Au1 C11 1.990(6) .
Au1 Au1 3.2619(7) 2_655
S1 C1 1.765(5) .
N1 C4 1.499(6) .
N1 C7 1.503(7) .
N1 C8 1.507(7) .
N1 C9 1.510(7) .
N2 C10 1.148(9) .
N3 C11 1.138(8) .
C1 C2 1.394(8) .
C1 C6 1.397(8) .
C2 C3 1.395(8) .
C2 H2 0.9500 .
C3 C4 1.383(7) .
C3 H3 0.9500 .
C4 C5 1.381(8) .
C5 C6 1.379(8) .
C5 H5 0.9500 .
C6 H6 0.9500 .
C7 H7A 0.9800 .
C7 H7B 0.9800 .
C7 H7C 0.9800 .
C8 H8A 0.9800 .
C8 H8B 0.9800 .
C8 H8C 0.9800 .
C9 H9A 0.9800 .
C9 H9B 0.9800 .
C9 H9C 0.9800 .

loop_
_geom_hbond_atom_site_label_D
_geom_hbond_atom_site_label_H
_geom_hbond_atom_site_label_A
_geom_hbond_distance_DH
_geom_hbond_distance_HA
_geom_hbond_distance_DA
_geom_hbond_angle_DHA
_geom_hbond_site_symmetry_A
C8 H8B S1 0.98 2.84 3.750(7) 154.9 5_566
C9 H9A N2 0.98 2.43 3.330(8) 152.8 2
